data_4075957
loop_
_publ_author_name
'Chen, Xingguo'
'Xue, Peng'
'Sung, Herman H. Y.'
'Williams, Ian D.'
'Peruzzini, Maurizio'
'Bianchini, Claudio'
'Jia, Guochen'

_publ_section_title
;
 Ruthenium-PromotedZ-Selective Head-to-Head Dimerization of Terminal
 Alkynes in Organic and Aqueous Media
;
_journal_issue 18
_journal_name_full Organometallics
_journal_page_first 4330
_journal_paper_doi 10.1021/om050355x
_journal_volume 24
_journal_year 2005
_chemical_formula_sum 'C47 H50 Cl4 F3 N2 O3 P3 Ru S'
_chemical_formula_weight 1115.73
_chemical_name_systematic
; 
 ? 
;
_space_group_IT_number 14
_symmetry_cell_setting monoclinic
_symmetry_space_group_name_Hall '-P 2yn'
_symmetry_space_group_name_H-M 'P 1 21/n 1'
_atom_sites_solution_hydrogens geom
_atom_sites_solution_primary direct
_atom_sites_solution_secondary difmap
_audit_creation_method SHELXL-97
_cell_angle_alpha 90.00
_cell_angle_beta 104.843(4)
_cell_angle_gamma 90.00
_cell_formula_units_Z 8
_cell_length_a 23.587(5)
_cell_length_b 16.031(3)
_cell_length_c 26.653(5)
_cell_measurement_reflns_used 4881
_cell_measurement_temperature 100(2)
_cell_measurement_theta_max 24.25
_cell_measurement_theta_min 2.16
_cell_volume 9742(3)
_computing_structure_refinement 'SHELXL-97 (Sheldrick, 1997)'
_computing_structure_solution 'SHELXS-97 (Sheldrick, 1990)'
_diffrn_ambient_temperature 100(2)
_diffrn_measured_fraction_theta_full 0.991
_diffrn_measured_fraction_theta_max 0.991
_diffrn_radiation_monochromator graphite
_diffrn_radiation_source 'fine-focus sealed tube'
_diffrn_radiation_type MoK\a
_diffrn_radiation_wavelength 0.71073
_diffrn_reflns_av_R_equivalents 0.0774
_diffrn_reflns_av_sigmaI/netI 0.1005
_diffrn_reflns_limit_h_max 21
_diffrn_reflns_limit_h_min -28
_diffrn_reflns_limit_k_max 19
_diffrn_reflns_limit_k_min -17
_diffrn_reflns_limit_l_max 31
_diffrn_reflns_limit_l_min -31
_diffrn_reflns_number 49792
_diffrn_reflns_theta_full 25.00
_diffrn_reflns_theta_max 25.00
_diffrn_reflns_theta_min 1.34
_exptl_absorpt_coefficient_mu 0.737
_exptl_absorpt_correction_T_max 1.00
_exptl_absorpt_correction_T_min 0.80
_exptl_absorpt_correction_type multi-scan
_exptl_absorpt_process_details SADABS
_exptl_crystal_colour colorless
_exptl_crystal_density_diffrn 1.521
_exptl_crystal_density_method 'not measured'
_exptl_crystal_description plate
_exptl_crystal_F_000 4560
_exptl_crystal_size_max 0.40
_exptl_crystal_size_mid 0.20
_exptl_crystal_size_min 0.08
_refine_diff_density_max 1.037
_refine_diff_density_min -0.902
_refine_diff_density_rms 0.109
_refine_ls_extinction_method none
_refine_ls_goodness_of_fit_ref 0.984
_refine_ls_hydrogen_treatment constr
_refine_ls_matrix_type full
_refine_ls_number_parameters 1172
_refine_ls_number_reflns 16980
_refine_ls_number_restraints 4
_refine_ls_restrained_S_all 0.984
_refine_ls_R_factor_all 0.1052
_refine_ls_R_factor_gt 0.0543
_refine_ls_shift/su_max 0.000
_refine_ls_shift/su_mean 0.000
_refine_ls_structure_factor_coef Fsqd
_refine_ls_weighting_details 'calc w=1/[\s^2^(Fo^2^)+(0.0580P)^2^+0.0000P] where P=(Fo^2^+2Fc^2^)/3'
_refine_ls_weighting_scheme calc
_refine_ls_wR_factor_gt 0.1145
_refine_ls_wR_factor_ref 0.1271
_reflns_number_gt 10752
_reflns_number_total 16980
_reflns_threshold_expression >2sigma(I)
_cod_data_source_file om050355xsi20050506_121922.cif
_cod_data_source_block chen1
_cod_depositor_comments
;
The following automatic conversions were performed:

'_symmetry_cell_setting' value 'Monoclinic' changed to 'monoclinic'
according to /home/saulius/struct/CIF-dictionaries/cif_core.dic
dictionary named 'cif_core.dic' version 2.4.1 from 2010-06-29.

Automatic conversion script
Id: cif_fix_values 1715 2011-07-08 13:25:40Z adriana 
;
_cod_original_sg_symbol_H-M P2(1)/n
_cod_database_code 4075957

loop_
_symmetry_equiv_pos_as_xyz
'x, y, z'
'-x+1/2, y+1/2, -z+1/2'
'-x, -y, -z'
'x-1/2, -y-1/2, z-1/2'

loop_
_atom_site_label
_atom_site_type_symbol
_atom_site_fract_x
_atom_site_fract_y
_atom_site_fract_z
_atom_site_U_iso_or_equiv
_atom_site_adp_type
_atom_site_occupancy
_atom_site_symmetry_multiplicity
_atom_site_calc_flag
_atom_site_refinement_flags
_atom_site_disorder_assembly
_atom_site_disorder_group
Ru1A Ru 0.247848(18) 0.17994(2) 0.392581(14) 0.01570(10) Uani 1 1 d . . .
H1A H 0.2395 0.0925 0.4183 0.019 Uiso 1 1 d R . .
P1A P 0.34205(6) 0.14184(8) 0.43190(5) 0.0183(3) Uani 1 1 d . . .
P2A P 0.25912(6) 0.31504(8) 0.36351(5) 0.0170(3) Uani 1 1 d . . .
P3A P 0.14924(6) 0.16964(8) 0.38696(5) 0.0208(3) Uani 1 1 d . . .
N1A N 0.24285(17) 0.1202(2) 0.32474(15) 0.0190(9) Uani 1 1 d . . .
N2A N 0.25111(17) 0.2414(2) 0.46577(14) 0.0168(9) Uani 1 1 d . . .
C1A C 0.2394(2) 0.0825(3) 0.2886(2) 0.0243(12) Uani 1 1 d . . .
C2A C 0.2337(3) 0.0312(4) 0.2424(2) 0.0406(16) Uani 1 1 d . . .
H2A1 H 0.2564 -0.0202 0.2517 0.061 Uiso 1 1 calc R . .
H2A2 H 0.2485 0.0622 0.2166 0.061 Uiso 1 1 calc R . .
H2A3 H 0.1923 0.0172 0.2277 0.061 Uiso 1 1 calc R . .
C11A C 0.3091(2) 0.2336(3) 0.50494(18) 0.0239(12) Uani 1 1 d . . .
H11A H 0.3031 0.2381 0.5403 0.029 Uiso 1 1 calc R . .
H11B H 0.3348 0.2802 0.5002 0.029 Uiso 1 1 calc R . .
C12A C 0.3393(2) 0.1510(3) 0.49998(18) 0.0202(11) Uani 1 1 d . . .
H12A H 0.3169 0.1040 0.5095 0.024 Uiso 1 1 calc R . .
H12B H 0.3794 0.1504 0.5232 0.024 Uiso 1 1 calc R . .
C13A C 0.2390(2) 0.3336(3) 0.45856(18) 0.0236(12) Uani 1 1 d . . .
H13A H 0.2487 0.3612 0.4929 0.028 Uiso 1 1 calc R . .
H13B H 0.1968 0.3423 0.4423 0.028 Uiso 1 1 calc R . .
C14A C 0.2746(2) 0.3730(3) 0.42483(18) 0.0234(12) Uani 1 1 d . . .
H14A H 0.3169 0.3701 0.4424 0.028 Uiso 1 1 calc R . .
H14B H 0.2635 0.4323 0.4182 0.028 Uiso 1 1 calc R . .
C15A C 0.2053(2) 0.2039(3) 0.48907(18) 0.0236(12) Uani 1 1 d . . .
H15A H 0.2039 0.2360 0.5205 0.028 Uiso 1 1 calc R . .
H15B H 0.2168 0.1460 0.5000 0.028 Uiso 1 1 calc R . .
C16A C 0.1445(2) 0.2030(3) 0.45219(18) 0.0255(13) Uani 1 1 d . . .
H16A H 0.1271 0.2595 0.4502 0.031 Uiso 1 1 calc R . .
H16B H 0.1189 0.1642 0.4653 0.031 Uiso 1 1 calc R . .
C21A C 0.3660(2) 0.0339(3) 0.42592(18) 0.0201(11) Uani 1 1 d . . .
C22A C 0.3262(2) -0.0262(3) 0.40275(18) 0.0217(12) Uani 1 1 d . . .
H22A H 0.2864 -0.0111 0.3887 0.026 Uiso 1 1 calc R . .
C23A C 0.3435(2) -0.1089(3) 0.3995(2) 0.0280(13) Uani 1 1 d . . .
H23A H 0.3155 -0.1497 0.3834 0.034 Uiso 1 1 calc R . .
C24A C 0.4004(2) -0.1308(3) 0.4196(2) 0.0280(13) Uani 1 1 d . . .
H24A H 0.4122 -0.1872 0.4185 0.034 Uiso 1 1 calc R . .
C25A C 0.4413(2) -0.0701(3) 0.4419(2) 0.0269(13) Uani 1 1 d . . .
H25A H 0.4813 -0.0852 0.4553 0.032 Uiso 1 1 calc R . .
C26A C 0.4243(2) 0.0111(3) 0.44477(19) 0.0258(12) Uani 1 1 d . . .
H26A H 0.4527 0.0521 0.4598 0.031 Uiso 1 1 calc R . .
C31A C 0.4085(2) 0.1973(3) 0.42849(19) 0.0217(12) Uani 1 1 d . . .
C32A C 0.4479(2) 0.2344(3) 0.4698(2) 0.0283(13) Uani 1 1 d . . .
H32A H 0.4406 0.2342 0.5033 0.034 Uiso 1 1 calc R . .
C33A C 0.4979(2) 0.2717(3) 0.4625(2) 0.0330(14) Uani 1 1 d . . .
H33A H 0.5253 0.2954 0.4914 0.040 Uiso 1 1 calc R . .
C34A C 0.5090(2) 0.2755(3) 0.4145(2) 0.0320(14) Uani 1 1 d . . .
H34A H 0.5435 0.3020 0.4101 0.038 Uiso 1 1 calc R . .
C35A C 0.4695(2) 0.2404(3) 0.3726(2) 0.0292(13) Uani 1 1 d . . .
H35A H 0.4763 0.2430 0.3391 0.035 Uiso 1 1 calc R . .
C36A C 0.4200(2) 0.2014(3) 0.3796(2) 0.0216(12) Uani 1 1 d . . .
H36A H 0.3931 0.1768 0.3507 0.026 Uiso 1 1 calc R . .
C41A C 0.3184(2) 0.3450(3) 0.33394(19) 0.0215(12) Uani 1 1 d . . .
C42A C 0.3606(2) 0.4042(3) 0.35489(19) 0.0235(12) Uani 1 1 d . . .
H42A H 0.3606 0.4298 0.3871 0.028 Uiso 1 1 calc R . .
C43A C 0.4025(2) 0.4266(3) 0.3298(2) 0.0275(13) Uani 1 1 d . . .
H43A H 0.4312 0.4670 0.3450 0.033 Uiso 1 1 calc R . .
C44A C 0.4032(2) 0.3911(3) 0.2827(2) 0.0307(13) Uani 1 1 d . . .
H44A H 0.4318 0.4076 0.2651 0.037 Uiso 1 1 calc R . .
C45A C 0.3619(2) 0.3312(3) 0.2615(2) 0.0287(13) Uani 1 1 d . . .
H45A H 0.3623 0.3058 0.2294 0.034 Uiso 1 1 calc R . .
C46A C 0.3201(2) 0.3082(3) 0.28660(18) 0.0239(12) Uani 1 1 d . . .
H46A H 0.2920 0.2668 0.2717 0.029 Uiso 1 1 calc R . .
C51A C 0.1988(2) 0.3713(3) 0.31998(18) 0.0192(11) Uani 1 1 d . . .
C52A C 0.1822(2) 0.4510(3) 0.3294(2) 0.0287(13) Uani 1 1 d . . .
H52A H 0.2002 0.4775 0.3614 0.034 Uiso 1 1 calc R . .
C53A C 0.1397(3) 0.4926(3) 0.2928(2) 0.0371(15) Uani 1 1 d . . .
H53A H 0.1280 0.5470 0.3001 0.045 Uiso 1 1 calc R . .
C54A C 0.1143(2) 0.4558(3) 0.2460(2) 0.0331(14) Uani 1 1 d . . .
H54A H 0.0858 0.4853 0.2205 0.040 Uiso 1 1 calc R . .
C55A C 0.1301(2) 0.3758(3) 0.23577(19) 0.0273(13) Uani 1 1 d . . .
H55A H 0.1126 0.3499 0.2034 0.033 Uiso 1 1 calc R . .
C56A C 0.1716(2) 0.3340(3) 0.27299(18) 0.0227(12) Uani 1 1 d . . .
H56A H 0.1818 0.2784 0.2664 0.027 Uiso 1 1 calc R . .
C61A C 0.0909(2) 0.2277(3) 0.3425(2) 0.0243(12) Uani 1 1 d . . .
C62A C 0.0775(2) 0.3100(3) 0.3522(2) 0.0275(13) Uani 1 1 d . . .
H62A H 0.0976 0.3359 0.3838 0.033 Uiso 1 1 calc R . .
C63A C 0.0353(3) 0.3546(4) 0.3165(2) 0.0390(16) Uani 1 1 d . . .
H63A H 0.0260 0.4101 0.3239 0.047 Uiso 1 1 calc R . .
C64A C 0.0068(2) 0.3173(4) 0.2697(2) 0.0375(15) Uani 1 1 d . . .
H64A H -0.0223 0.3473 0.2451 0.045 Uiso 1 1 calc R . .
C65A C 0.0206(3) 0.2372(4) 0.2591(2) 0.0388(16) Uani 1 1 d . . .
H65A H 0.0016 0.2121 0.2269 0.047 Uiso 1 1 calc R . .
C66A C 0.0624(2) 0.1928(4) 0.2953(2) 0.0300(13) Uani 1 1 d . . .
H66A H 0.0716 0.1374 0.2875 0.036 Uiso 1 1 calc R . .
C71A C 0.1162(2) 0.0652(3) 0.38019(18) 0.0216(12) Uani 1 1 d . . .
C72A C 0.0607(2) 0.0548(3) 0.3888(2) 0.0298(13) Uani 1 1 d . . .
H72A H 0.0399 0.1015 0.3969 0.036 Uiso 1 1 calc R . .
C73A C 0.0360(3) -0.0240(4) 0.3853(2) 0.0386(16) Uani 1 1 d . . .
H73A H -0.0019 -0.0307 0.3909 0.046 Uiso 1 1 calc R . .
C74A C 0.0646(3) -0.0917(4) 0.3741(2) 0.0382(16) Uani 1 1 d . . .
H74A H 0.0473 -0.1454 0.3727 0.046 Uiso 1 1 calc R . .
C75A C 0.1192(3) -0.0823(4) 0.36456(19) 0.0347(15) Uani 1 1 d . . .
H75A H 0.1391 -0.1296 0.3560 0.042 Uiso 1 1 calc R . .
C76A C 0.1449(3) -0.0038(3) 0.36750(18) 0.0283(13) Uani 1 1 d . . .
H76A H 0.1824 0.0025 0.3608 0.034 Uiso 1 1 calc R . .
Ru1B Ru 0.726432(17) 0.06776(2) 0.382092(14) 0.01505(10) Uani 1 1 d . . .
H1B H 0.7301 -0.0268 0.4073 0.018 Uiso 1 1 d R . .
P1B P 0.82011(6) 0.06965(8) 0.43496(5) 0.0190(3) Uani 1 1 d . . .
P2B P 0.72501(6) 0.20782(8) 0.35860(5) 0.0169(3) Uani 1 1 d . . .
P3B P 0.62821(6) 0.03656(8) 0.35357(5) 0.0181(3) Uani 1 1 d . . .
N1B N 0.75047(17) 0.0163(2) 0.32131(15) 0.0169(9) Uani 1 1 d . . .
N2B N 0.70308(18) 0.1143(2) 0.45046(15) 0.0198(10) Uani 1 1 d . . .
C1B C 0.7670(2) -0.0167(3) 0.29033(18) 0.0176(11) Uani 1 1 d . . .
C2B C 0.7891(2) -0.0629(3) 0.2516(2) 0.0319(14) Uani 1 1 d . . .
H2B1 H 0.8317 -0.0699 0.2642 0.048 Uiso 1 1 calc R . .
H2B2 H 0.7801 -0.0317 0.2189 0.048 Uiso 1 1 calc R . .
H2B3 H 0.7703 -0.1178 0.2459 0.048 Uiso 1 1 calc R . .
C11B C 0.7447(2) 0.0780(3) 0.49801(19) 0.0276(13) Uani 1 1 d . . .
H11C H 0.7364 0.1026 0.5294 0.033 Uiso 1 1 calc R . .
H11D H 0.7383 0.0171 0.4989 0.033 Uiso 1 1 calc R . .
C12B C 0.8077(2) 0.0946(4) 0.49858(18) 0.0255(13) Uani 1 1 d . . .
H12C H 0.8338 0.0601 0.5257 0.031 Uiso 1 1 calc R . .
H12D H 0.8171 0.1540 0.5069 0.031 Uiso 1 1 calc R . .
C13B C 0.7002(2) 0.2084(3) 0.45397(19) 0.0232(12) Uani 1 1 d . . .
H13C H 0.6587 0.2259 0.4418 0.028 Uiso 1 1 calc R . .
H13D H 0.7142 0.2249 0.4909 0.028 Uiso 1 1 calc R . .
C14B C 0.7355(2) 0.2550(3) 0.42304(18) 0.0221(12) Uani 1 1 d . . .
H14C H 0.7776 0.2533 0.4417 0.027 Uiso 1 1 calc R . .
H14D H 0.7230 0.3141 0.4193 0.027 Uiso 1 1 calc R . .
C15B C 0.6434(2) 0.0825(3) 0.45300(18) 0.0194(11) Uani 1 1 d . . .
H15C H 0.6465 0.0230 0.4633 0.023 Uiso 1 1 calc R . .
H15D H 0.6300 0.1141 0.4797 0.023 Uiso 1 1 calc R . .
C16B C 0.5993(2) 0.0918(3) 0.40161(19) 0.0235(12) Uani 1 1 d . . .
H16C H 0.5934 0.1514 0.3922 0.028 Uiso 1 1 calc R . .
H16D H 0.5612 0.0675 0.4032 0.028 Uiso 1 1 calc R . .
C21B C 0.8629(2) -0.0275(3) 0.44163(19) 0.0225(12) Uani 1 1 d . . .
C22B C 0.8427(2) -0.0956(3) 0.4117(2) 0.0251(12) Uani 1 1 d . . .
H22B H 0.8046 -0.0943 0.3887 0.030 Uiso 1 1 calc R . .
C23B C 0.8770(3) -0.1667(4) 0.4141(2) 0.0339(14) Uani 1 1 d . . .
H23B H 0.8626 -0.2133 0.3926 0.041 Uiso 1 1 calc R . .
C24B C 0.9322(2) -0.1692(4) 0.4480(2) 0.0328(14) Uani 1 1 d . . .
H24B H 0.9563 -0.2171 0.4494 0.039 Uiso 1 1 calc R . .
C25B C 0.9522(2) -0.1020(4) 0.4798(2) 0.0313(14) Uani 1 1 d . . .
H25B H 0.9897 -0.1043 0.5039 0.038 Uiso 1 1 calc R . .
C26B C 0.9180(2) -0.0311(3) 0.4767(2) 0.0284(13) Uani 1 1 d . . .
H26B H 0.9321 0.0153 0.4985 0.034 Uiso 1 1 calc R . .
C31B C 0.8773(2) 0.1445(3) 0.4298(2) 0.0235(12) Uani 1 1 d . . .
C32B C 0.8970(2) 0.1412(3) 0.3845(2) 0.0271(13) Uani 1 1 d . . .
H32B H 0.8820 0.0998 0.3590 0.032 Uiso 1 1 calc R . .
C33B C 0.9383(2) 0.1976(4) 0.3764(2) 0.0339(14) Uani 1 1 d . . .
H33B H 0.9513 0.1947 0.3455 0.041 Uiso 1 1 calc R . .
C34B C 0.9601(3) 0.2568(4) 0.4125(2) 0.0403(16) Uani 1 1 d . . .
H34B H 0.9880 0.2958 0.4065 0.048 Uiso 1 1 calc R . .
C35B C 0.9425(2) 0.2606(3) 0.4571(2) 0.0351(15) Uani 1 1 d . . .
H35B H 0.9586 0.3019 0.4823 0.042 Uiso 1 1 calc R . .
C36B C 0.9012(2) 0.2048(3) 0.4661(2) 0.0307(13) Uani 1 1 d . . .
H36B H 0.8893 0.2080 0.4975 0.037 Uiso 1 1 calc R . .
C41B C 0.7801(2) 0.2570(3) 0.33150(18) 0.0204(12) Uani 1 1 d . . .
C42B C 0.8091(2) 0.3304(3) 0.3511(2) 0.0247(12) Uani 1 1 d . . .
H42B H 0.8019 0.3550 0.3813 0.030 Uiso 1 1 calc R . .
C43B C 0.8481(2) 0.3680(4) 0.3272(2) 0.0309(14) Uani 1 1 d . . .
H43B H 0.8684 0.4172 0.3416 0.037 Uiso 1 1 calc R . .
C44B C 0.8575(2) 0.3345(4) 0.2830(2) 0.0363(15) Uani 1 1 d . . .
H44B H 0.8833 0.3614 0.2661 0.044 Uiso 1 1 calc R . .
C45B C 0.8300(2) 0.2622(3) 0.2630(2) 0.0311(14) Uani 1 1 d . . .
H45B H 0.8371 0.2388 0.2325 0.037 Uiso 1 1 calc R . .
C46B C 0.7917(2) 0.2230(3) 0.2870(2) 0.0285(13) Uani 1 1 d . . .
H46B H 0.7731 0.1725 0.2731 0.034 Uiso 1 1 calc R . .
C51B C 0.6584(2) 0.2576(3) 0.31875(19) 0.0219(12) Uani 1 1 d . . .
C52B C 0.6222(2) 0.3091(3) 0.3382(2) 0.0288(13) Uani 1 1 d . . .
H52B H 0.6325 0.3226 0.3741 0.035 Uiso 1 1 calc R . .
C53B C 0.5716(2) 0.3412(3) 0.3067(2) 0.0330(14) Uani 1 1 d . . .
H53B H 0.5462 0.3744 0.3211 0.040 Uiso 1 1 calc R . .
C54B C 0.5578(3) 0.3253(4) 0.2547(2) 0.0373(15) Uani 1 1 d . . .
H54B H 0.5233 0.3490 0.2327 0.045 Uiso 1 1 calc R . .
C55B C 0.5933(3) 0.2755(4) 0.2338(2) 0.0361(15) Uani 1 1 d . . .
H55B H 0.5835 0.2654 0.1974 0.043 Uiso 1 1 calc R . .
C56B C 0.6434(2) 0.2397(3) 0.2655(2) 0.0273(13) Uani 1 1 d . . .
H56B H 0.6672 0.2036 0.2513 0.033 Uiso 1 1 calc R . .
C61B C 0.5801(2) 0.0637(3) 0.29108(19) 0.0219(12) Uani 1 1 d . . .
C62B C 0.5256(2) 0.1004(3) 0.2848(2) 0.0282(13) Uani 1 1 d . . .
H62B H 0.5122 0.1133 0.3146 0.034 Uiso 1 1 calc R . .
C63B C 0.4900(2) 0.1189(3) 0.2360(2) 0.0337(15) Uani 1 1 d . . .
H63B H 0.4529 0.1448 0.2324 0.040 Uiso 1 1 calc R . .
C64B C 0.5092(3) 0.0990(4) 0.1929(2) 0.0385(16) Uani 1 1 d . . .
H64B H 0.4849 0.1104 0.1593 0.046 Uiso 1 1 calc R . .
C65B C 0.5630(3) 0.0630(3) 0.1979(2) 0.0358(14) Uani 1 1 d . . .
H65B H 0.5758 0.0503 0.1677 0.043 Uiso 1 1 calc R . .
C66B C 0.5987(2) 0.0451(3) 0.2461(2) 0.0286(13) Uani 1 1 d . . .
H66B H 0.6359 0.0201 0.2491 0.034 Uiso 1 1 calc R . .
C71B C 0.6055(2) -0.0713(3) 0.35913(17) 0.0187(11) Uani 1 1 d . . .
C72B C 0.5500(2) -0.0914(3) 0.36449(19) 0.0238(12) Uani 1 1 d . . .
H72B H 0.5223 -0.0482 0.3641 0.029 Uiso 1 1 calc R . .
C73B C 0.5343(2) -0.1739(3) 0.37041(19) 0.0271(13) Uani 1 1 d . . .
H73B H 0.4964 -0.1867 0.3744 0.032 Uiso 1 1 calc R . .
C74B C 0.5743(3) -0.2366(3) 0.37041(18) 0.0260(13) Uani 1 1 d . . .
H74B H 0.5641 -0.2929 0.3751 0.031 Uiso 1 1 calc R . .
C75B C 0.6284(2) -0.2180(3) 0.36373(18) 0.0237(12) Uani 1 1 d . . .
H75B H 0.6552 -0.2617 0.3627 0.028 Uiso 1 1 calc R . .
C76B C 0.6445(2) -0.1371(3) 0.35850(17) 0.0193(11) Uani 1 1 d . . .
H76B H 0.6825 -0.1253 0.3544 0.023 Uiso 1 1 calc R . .
Cl31 Cl 0.44593(8) 0.61732(12) 0.41408(6) 0.0561(5) Uani 1 1 d . . .
Cl32 Cl 0.37099(11) 0.67804(13) 0.31981(8) 0.0901(8) Uani 1 1 d . . .
Cl41 Cl 0.52888(7) 0.55207(10) 0.32292(7) 0.0470(4) Uani 1 1 d . . .
Cl42 Cl 0.56133(9) 0.54198(11) 0.22515(7) 0.0593(5) Uani 1 1 d . . .
Cl51 Cl 0.64313(9) 0.41341(12) 0.49053(8) 0.0689(6) Uani 1 1 d . . .
Cl52 Cl 0.57654(8) 0.56533(11) 0.49352(8) 0.0608(5) Uani 1 1 d . . .
S1 S 0.73986(10) 0.10209(15) 0.13177(9) 0.0429(6) Uani 0.60 1 d P . .
C1S C 0.77212(15) 0.0386(2) 0.09777(13) 0.0528(9) Uani 0.60 1 d P . .
F1 F 0.79498(18) -0.0315(2) 0.12426(15) 0.0636(11) Uani 0.60 1 d P . .
F2 F 0.8172(2) 0.0798(3) 0.08343(17) 0.0854(15) Uani 0.60 1 d P . .
F3 F 0.7331(2) 0.0129(3) 0.05107(16) 0.0947(16) Uani 0.60 1 d P . .
O1 O 0.6923(2) 0.0605(3) 0.1448(2) 0.0658(14) Uani 0.60 1 d P . .
O2 O 0.7826(2) 0.1181(3) 0.17967(17) 0.0620(14) Uani 0.60 1 d P . .
O3 O 0.7231(2) 0.1740(3) 0.1045(2) 0.0873(19) Uani 0.60 1 d P . .
S1' S 0.77212(15) 0.0386(2) 0.09777(13) 0.0528(9) Uani 0.40 1 d P . .
C1S' C 0.73986(10) 0.10209(15) 0.13177(9) 0.0429(6) Uani 0.40 1 d P . .
O1' F 0.79498(18) -0.0315(2) 0.12426(15) 0.0636(11) Uani 0.40 1 d P . .
O2' F 0.8172(2) 0.0798(3) 0.08343(17) 0.0854(15) Uani 0.40 1 d P . .
O3' F 0.7331(2) 0.0129(3) 0.05107(16) 0.0947(16) Uani 0.40 1 d P . .
F1' O 0.6923(2) 0.0605(3) 0.1448(2) 0.0658(14) Uani 0.40 1 d P . .
F2' O 0.7826(2) 0.1181(3) 0.17967(17) 0.0620(14) Uani 0.40 1 d P . .
F3' O 0.7231(2) 0.1740(3) 0.1045(2) 0.0873(19) Uani 0.40 1 d P . .
S2 S 0.79082(10) 0.31323(11) 0.61451(7) 0.0590(5) Uani 1 1 d . . .
C2S C 0.8367(4) 0.3480(5) 0.5762(3) 0.068(2) Uani 1 1 d . . .
F4 F 0.8813(3) 0.2952(4) 0.5755(2) 0.126(2) Uani 1 1 d . . .
F5 F 0.8126(3) 0.3545(4) 0.52609(17) 0.120(2) Uani 1 1 d . . .
F6 F 0.86454(19) 0.4202(3) 0.59174(17) 0.0745(13) Uani 1 1 d . . .
O4 O 0.7665(3) 0.2399(3) 0.5889(2) 0.099(2) Uani 1 1 d . . .
O5 O 0.7526(2) 0.3816(4) 0.6135(3) 0.107(2) Uani 1 1 d . . .
O6 O 0.8322(3) 0.3020(3) 0.66327(19) 0.093(2) Uani 1 1 d . . .
C3S C 0.3735(3) 0.6357(4) 0.3805(2) 0.0512(18) Uani 1 1 d . . .
H3SA H 0.3552 0.6747 0.4005 0.061 Uiso 1 1 calc R . .
H3SB H 0.3512 0.5827 0.3762 0.061 Uiso 1 1 calc R . .
C4S C 0.5867(3) 0.5583(4) 0.2927(2) 0.0439(16) Uani 1 1 d . . .
H4SA H 0.6167 0.5158 0.3077 0.053 Uiso 1 1 calc R . .
H4SB H 0.6054 0.6139 0.2992 0.053 Uiso 1 1 calc R . .
C5S C 0.5825(4) 0.4764(5) 0.4597(3) 0.084(3) Uani 1 1 d . . .
H5SA H 0.5862 0.4920 0.4247 0.101 Uiso 1 1 calc R . .
H5SB H 0.5460 0.4434 0.4552 0.101 Uiso 1 1 calc R . .
C6S C 0.5875(10) 0.0337(16) 0.0383(9) 0.126(8) Uiso 0.55 1 d PD A 1
Cl61 Cl 0.5295(2) 0.0799(5) 0.05927(18) 0.152(3) Uani 0.55 1 d PD A 1
Cl62 Cl 0.5819(2) 0.0782(4) -0.0265(2) 0.1079(17) Uani 0.55 1 d PD A 1
C6S' C 0.5905(10) 0.0118(14) 0.0030(10) 0.098(7) Uiso 0.45 1 d PD B 2
Cl63 Cl 0.5894(3) 0.1174(4) 0.0215(4) 0.144(3) Uani 0.45 1 d PD B 2
Cl64 Cl 0.5382(4) 0.0060(6) -0.0561(3) 0.162(3) Uani 0.45 1 d PD B 2

loop_
_atom_site_aniso_label
_atom_site_aniso_U_11
_atom_site_aniso_U_22
_atom_site_aniso_U_33
_atom_site_aniso_U_23
_atom_site_aniso_U_13
_atom_site_aniso_U_12
Ru1A 0.0187(2) 0.0151(2) 0.01310(19) 0.00094(16) 0.00375(16) 0.00032(17)
P1A 0.0200(7) 0.0181(7) 0.0158(6) 0.0005(5) 0.0025(6) 0.0020(6)
P2A 0.0192(7) 0.0170(7) 0.0151(6) 0.0018(5) 0.0046(5) 0.0013(6)
P3A 0.0206(8) 0.0235(8) 0.0191(7) 0.0038(6) 0.0065(6) -0.0007(6)
N1A 0.018(2) 0.020(2) 0.019(2) 0.0036(19) 0.0041(19) 0.0024(18)
N2A 0.023(2) 0.014(2) 0.014(2) 0.0015(17) 0.0057(18) 0.0032(18)
C1A 0.026(3) 0.026(3) 0.020(3) -0.004(2) 0.003(2) 0.004(2)
C2A 0.045(4) 0.038(4) 0.037(3) -0.021(3) 0.008(3) 0.006(3)
C11A 0.031(3) 0.023(3) 0.015(2) -0.002(2) 0.002(2) -0.001(2)
C12A 0.021(3) 0.022(3) 0.016(2) 0.003(2) 0.002(2) 0.001(2)
C13A 0.033(3) 0.021(3) 0.017(3) -0.003(2) 0.006(2) 0.002(2)
C14A 0.024(3) 0.025(3) 0.021(3) -0.001(2) 0.004(2) 0.002(2)
C15A 0.025(3) 0.030(3) 0.019(3) 0.002(2) 0.011(2) -0.003(2)
C16A 0.032(3) 0.027(3) 0.020(3) 0.004(2) 0.011(2) -0.001(2)
C21A 0.032(3) 0.016(3) 0.015(2) 0.002(2) 0.010(2) 0.004(2)
C22A 0.025(3) 0.024(3) 0.019(3) -0.001(2) 0.009(2) 0.003(2)
C23A 0.032(3) 0.026(3) 0.028(3) -0.006(2) 0.013(3) -0.005(3)
C24A 0.039(4) 0.019(3) 0.030(3) 0.002(2) 0.015(3) 0.006(3)
C25A 0.029(3) 0.022(3) 0.030(3) -0.003(2) 0.008(3) 0.004(3)
C26A 0.026(3) 0.027(3) 0.024(3) 0.004(2) 0.005(2) 0.005(2)
C31A 0.023(3) 0.019(3) 0.023(3) 0.000(2) 0.006(2) 0.009(2)
C32A 0.028(3) 0.031(3) 0.024(3) 0.001(2) 0.005(3) 0.000(3)
C33A 0.021(3) 0.035(3) 0.038(3) -0.005(3) -0.002(3) -0.005(3)
C34A 0.025(3) 0.028(3) 0.048(4) -0.002(3) 0.018(3) -0.003(3)
C35A 0.037(4) 0.023(3) 0.032(3) 0.000(2) 0.015(3) 0.010(3)
C36A 0.021(3) 0.015(3) 0.028(3) -0.002(2) 0.005(2) 0.003(2)
C41A 0.022(3) 0.021(3) 0.021(3) 0.007(2) 0.003(2) 0.003(2)
C42A 0.024(3) 0.024(3) 0.023(3) 0.001(2) 0.007(2) 0.000(2)
C43A 0.020(3) 0.027(3) 0.033(3) 0.002(3) 0.003(2) -0.005(2)
C44A 0.024(3) 0.035(3) 0.035(3) 0.010(3) 0.012(3) 0.003(3)
C45A 0.039(4) 0.028(3) 0.024(3) 0.004(2) 0.016(3) 0.004(3)
C46A 0.025(3) 0.025(3) 0.020(3) 0.002(2) 0.002(2) 0.000(2)
C51A 0.016(3) 0.021(3) 0.020(3) 0.004(2) 0.005(2) 0.000(2)
C52A 0.025(3) 0.026(3) 0.029(3) 0.000(2) -0.002(3) 0.005(2)
C53A 0.035(4) 0.017(3) 0.054(4) -0.004(3) 0.002(3) 0.007(3)
C54A 0.023(3) 0.031(3) 0.039(3) 0.014(3) -0.003(3) 0.002(3)
C55A 0.024(3) 0.041(4) 0.015(3) 0.008(2) 0.001(2) 0.000(3)
C56A 0.025(3) 0.021(3) 0.024(3) 0.001(2) 0.009(2) 0.004(2)
C61A 0.017(3) 0.026(3) 0.031(3) 0.010(2) 0.008(2) -0.007(2)
C62A 0.019(3) 0.036(3) 0.029(3) 0.010(3) 0.008(2) 0.000(3)
C63A 0.034(4) 0.039(4) 0.051(4) 0.017(3) 0.023(3) 0.011(3)
C64A 0.020(3) 0.056(4) 0.037(3) 0.024(3) 0.009(3) 0.006(3)
C65A 0.028(3) 0.056(4) 0.028(3) 0.017(3) -0.001(3) -0.012(3)
C66A 0.029(3) 0.032(3) 0.028(3) 0.003(3) 0.008(3) -0.005(3)
C71A 0.021(3) 0.026(3) 0.016(2) 0.006(2) 0.001(2) -0.004(2)
C72A 0.025(3) 0.034(3) 0.027(3) 0.004(3) 0.001(2) -0.001(3)
C73A 0.028(4) 0.055(4) 0.030(3) 0.014(3) 0.003(3) -0.016(3)
C74A 0.040(4) 0.039(4) 0.028(3) 0.004(3) -0.004(3) -0.016(3)
C75A 0.052(4) 0.031(3) 0.019(3) 0.000(2) 0.004(3) -0.011(3)
C76A 0.035(3) 0.029(3) 0.018(3) 0.008(2) 0.002(2) -0.005(3)
Ru1B 0.0152(2) 0.0142(2) 0.0166(2) 0.00135(17) 0.00549(16) 0.00093(17)
P1B 0.0171(7) 0.0223(7) 0.0176(6) 0.0017(6) 0.0044(6) 0.0012(6)
P2B 0.0171(7) 0.0156(7) 0.0187(6) 0.0004(5) 0.0060(6) 0.0002(5)
P3B 0.0173(7) 0.0140(7) 0.0237(7) -0.0009(5) 0.0067(6) 0.0012(5)
N1B 0.017(2) 0.019(2) 0.015(2) 0.0038(18) 0.0061(18) 0.0007(18)
N2B 0.021(2) 0.022(2) 0.016(2) 0.0014(18) 0.0050(19) -0.0006(19)
C1B 0.016(3) 0.018(3) 0.019(3) 0.004(2) 0.004(2) -0.005(2)
C2B 0.032(3) 0.037(3) 0.031(3) -0.013(3) 0.015(3) -0.003(3)
C11B 0.024(3) 0.036(3) 0.026(3) 0.002(3) 0.011(2) 0.003(3)
C12B 0.019(3) 0.039(3) 0.018(3) 0.003(2) 0.003(2) -0.002(2)
C13B 0.032(3) 0.018(3) 0.023(3) -0.007(2) 0.014(2) -0.006(2)
C14B 0.023(3) 0.019(3) 0.026(3) -0.003(2) 0.008(2) -0.005(2)
C15B 0.023(3) 0.015(3) 0.025(3) 0.003(2) 0.014(2) 0.000(2)
C16B 0.013(3) 0.024(3) 0.035(3) -0.004(2) 0.010(2) -0.005(2)
C21B 0.019(3) 0.027(3) 0.023(3) 0.012(2) 0.007(2) 0.003(2)
C22B 0.024(3) 0.026(3) 0.027(3) 0.008(2) 0.010(2) 0.007(2)
C23B 0.037(4) 0.035(4) 0.030(3) 0.005(3) 0.010(3) 0.001(3)
C24B 0.022(3) 0.039(4) 0.041(3) 0.021(3) 0.015(3) 0.013(3)
C25B 0.016(3) 0.036(3) 0.041(3) 0.019(3) 0.005(3) 0.001(3)
C26B 0.024(3) 0.033(3) 0.029(3) 0.013(3) 0.008(3) -0.005(3)
C31B 0.009(3) 0.024(3) 0.034(3) 0.002(2) 0.000(2) 0.002(2)
C32B 0.018(3) 0.027(3) 0.036(3) 0.007(3) 0.005(3) 0.006(2)
C33B 0.026(3) 0.035(4) 0.043(4) 0.012(3) 0.013(3) 0.008(3)
C34B 0.023(3) 0.043(4) 0.056(4) 0.023(3) 0.011(3) 0.006(3)
C35B 0.019(3) 0.025(3) 0.054(4) 0.005(3) -0.003(3) 0.002(3)
C36B 0.023(3) 0.032(3) 0.036(3) 0.002(3) 0.006(3) 0.007(3)
C41B 0.015(3) 0.025(3) 0.022(3) 0.011(2) 0.006(2) 0.006(2)
C42B 0.016(3) 0.025(3) 0.032(3) 0.003(2) 0.004(2) 0.004(2)
C43B 0.021(3) 0.031(3) 0.041(3) 0.009(3) 0.009(3) -0.003(3)
C44B 0.024(3) 0.037(4) 0.054(4) 0.024(3) 0.022(3) 0.004(3)
C45B 0.038(4) 0.032(3) 0.034(3) 0.006(3) 0.028(3) 0.010(3)
C46B 0.030(3) 0.025(3) 0.031(3) 0.003(3) 0.010(3) 0.001(3)
C51B 0.020(3) 0.014(3) 0.030(3) 0.010(2) 0.004(2) 0.001(2)
C52B 0.026(3) 0.021(3) 0.038(3) 0.008(3) 0.006(3) 0.002(2)
C53B 0.023(3) 0.027(3) 0.048(4) 0.002(3) 0.007(3) 0.003(2)
C54B 0.024(3) 0.029(3) 0.054(4) 0.016(3) 0.001(3) -0.002(3)
C55B 0.035(4) 0.039(4) 0.031(3) 0.013(3) 0.002(3) -0.011(3)
C56B 0.023(3) 0.029(3) 0.030(3) 0.008(3) 0.007(3) -0.002(2)
C61B 0.016(3) 0.014(3) 0.032(3) 0.001(2) -0.001(2) 0.002(2)
C62B 0.024(3) 0.023(3) 0.038(3) 0.008(3) 0.008(3) -0.001(2)
C63B 0.019(3) 0.021(3) 0.054(4) 0.008(3) -0.004(3) 0.003(2)
C64B 0.035(4) 0.029(3) 0.039(4) -0.003(3) -0.013(3) -0.001(3)
C65B 0.046(4) 0.030(3) 0.030(3) -0.002(3) 0.009(3) 0.005(3)
C66B 0.031(3) 0.018(3) 0.029(3) -0.004(2) -0.005(3) 0.008(2)
C71B 0.025(3) 0.019(3) 0.013(2) 0.001(2) 0.006(2) 0.002(2)
C72B 0.014(3) 0.031(3) 0.024(3) -0.007(2) 0.002(2) -0.003(2)
C73B 0.030(3) 0.030(3) 0.022(3) -0.007(2) 0.008(2) -0.010(3)
C74B 0.047(4) 0.014(3) 0.016(3) -0.004(2) 0.005(3) -0.004(3)
C75B 0.034(3) 0.021(3) 0.015(3) -0.004(2) 0.004(2) 0.005(2)
C76B 0.021(3) 0.021(3) 0.016(3) -0.003(2) 0.005(2) -0.003(2)
Cl31 0.0520(11) 0.0700(13) 0.0453(10) -0.0129(9) 0.0106(9) 0.0035(9)
Cl32 0.126(2) 0.0650(14) 0.0580(12) 0.0254(11) -0.0158(13) -0.0362(13)
Cl41 0.0513(10) 0.0356(9) 0.0637(10) -0.0041(8) 0.0319(9) -0.0053(8)
Cl42 0.0823(14) 0.0519(11) 0.0443(9) 0.0072(8) 0.0171(10) 0.0223(10)
Cl51 0.0795(15) 0.0608(13) 0.0725(13) 0.0195(10) 0.0305(11) 0.0237(11)
Cl52 0.0475(11) 0.0465(11) 0.0773(13) -0.0079(10) -0.0046(9) -0.0018(8)
S1 0.0372(14) 0.0390(13) 0.0485(14) 0.0171(11) 0.0033(11) -0.0027(11)
C1S 0.045(2) 0.046(2) 0.060(2) 0.0150(16) -0.0017(17) -0.0074(16)
F1 0.077(3) 0.041(2) 0.068(3) 0.008(2) 0.009(2) 0.001(2)
F2 0.076(3) 0.103(4) 0.080(3) 0.016(3) 0.025(3) -0.028(3)
F3 0.135(5) 0.084(4) 0.053(3) -0.010(2) 0.002(3) -0.025(3)
O1 0.044(3) 0.065(3) 0.092(4) 0.019(3) 0.025(3) 0.002(3)
O2 0.079(4) 0.046(3) 0.051(3) -0.008(2) -0.001(3) 0.006(3)
O3 0.078(4) 0.040(3) 0.123(5) 0.020(3) -0.012(4) 0.008(3)
S1' 0.045(2) 0.046(2) 0.060(2) 0.0150(16) -0.0017(17) -0.0074(16)
C1S' 0.0372(14) 0.0390(13) 0.0485(14) 0.0171(11) 0.0033(11) -0.0027(11)
O1' 0.077(3) 0.041(2) 0.068(3) 0.008(2) 0.009(2) 0.001(2)
O2' 0.076(3) 0.103(4) 0.080(3) 0.016(3) 0.025(3) -0.028(3)
O3' 0.135(5) 0.084(4) 0.053(3) -0.010(2) 0.002(3) -0.025(3)
F1' 0.044(3) 0.065(3) 0.092(4) 0.019(3) 0.025(3) 0.002(3)
F2' 0.079(4) 0.046(3) 0.051(3) -0.008(2) -0.001(3) 0.006(3)
F3' 0.078(4) 0.040(3) 0.123(5) 0.020(3) -0.012(4) 0.008(3)
S2 0.0814(15) 0.0359(10) 0.0516(11) -0.0044(9) 0.0021(11) -0.0081(10)
C2S 0.091(7) 0.042(5) 0.058(5) -0.030(4) -0.005(5) 0.003(4)
F4 0.150(6) 0.101(4) 0.133(5) -0.039(4) 0.050(4) 0.028(4)
F5 0.185(6) 0.119(5) 0.042(3) -0.015(3) 0.006(3) -0.058(4)
F6 0.079(3) 0.071(3) 0.075(3) -0.026(2) 0.024(3) -0.018(2)
O4 0.137(6) 0.063(4) 0.084(4) -0.018(3) 0.005(4) -0.051(4)
O5 0.055(4) 0.067(4) 0.198(7) -0.030(4) 0.030(4) -0.009(3)
O6 0.135(5) 0.071(4) 0.050(3) 0.004(3) -0.018(3) -0.019(4)
C3S 0.062(5) 0.038(4) 0.042(4) -0.005(3) -0.008(3) -0.001(3)
C4S 0.031(4) 0.046(4) 0.060(4) 0.003(3) 0.022(3) 0.000(3)
C5S 0.108(7) 0.075(6) 0.055(5) -0.006(4) -0.009(5) 0.033(5)
Cl61 0.096(4) 0.288(9) 0.067(3) 0.041(4) 0.016(3) 0.023(5)
Cl62 0.116(4) 0.119(4) 0.097(4) 0.023(3) 0.042(3) -0.021(4)
Cl63 0.072(4) 0.082(5) 0.259(10) -0.028(6) 0.006(5) 0.005(3)
Cl64 0.142(7) 0.199(9) 0.130(6) -0.023(6) 0.010(5) -0.010(6)

loop_
_atom_type_symbol
_atom_type_description
_atom_type_scat_dispersion_real
_atom_type_scat_dispersion_imag
_atom_type_scat_source
C C 0.0033 0.0016 'International Tables Vol C Tables 4.2.6.8 and 6.1.1.4'
H H 0.0000 0.0000 'International Tables Vol C Tables 4.2.6.8 and 6.1.1.4'
N N 0.0061 0.0033 'International Tables Vol C Tables 4.2.6.8 and 6.1.1.4'
O O 0.0106 0.0060 'International Tables Vol C Tables 4.2.6.8 and 6.1.1.4'
F F 0.0171 0.0103 'International Tables Vol C Tables 4.2.6.8 and 6.1.1.4'
P P 0.1023 0.0942 'International Tables Vol C Tables 4.2.6.8 and 6.1.1.4'
S S 0.1246 0.1234 'International Tables Vol C Tables 4.2.6.8 and 6.1.1.4'
Cl Cl 0.1484 0.1585 'International Tables Vol C Tables 4.2.6.8 and 6.1.1.4'
Ru Ru -1.2594 0.8363 'International Tables Vol C Tables 4.2.6.8 and 6.1.1.4'

loop_
_geom_angle_atom_site_label_1
_geom_angle_atom_site_label_2
_geom_angle_atom_site_label_3
_geom_angle
N1A Ru1A N2A 178.19(16)
N1A Ru1A P1A 96.35(12)
N2A Ru1A P1A 84.41(11)
N1A Ru1A P3A 94.67(12)
N2A Ru1A P3A 83.88(11)
P1A Ru1A P3A 149.34(5)
N1A Ru1A P2A 97.35(12)
N2A Ru1A P2A 84.07(10)
P1A Ru1A P2A 102.70(5)
P3A Ru1A P2A 104.13(5)
C31A P1A C12A 105.0(2)
C31A P1A C21A 99.7(2)
C12A P1A C21A 104.5(2)
C31A P1A Ru1A 126.44(16)
C12A P1A Ru1A 98.94(17)
C21A P1A Ru1A 119.73(17)
C51A P2A C14A 105.1(2)
C51A P2A C41A 98.8(2)
C14A P2A C41A 104.5(2)
C51A P2A Ru1A 122.14(17)
C14A P2A Ru1A 100.79(17)
C41A P2A Ru1A 123.26(17)
C61A P3A C71A 99.8(2)
C61A P3A C16A 104.2(2)
C71A P3A C16A 103.3(2)
C61A P3A Ru1A 126.03(16)
C71A P3A Ru1A 117.97(18)
C16A P3A Ru1A 102.81(18)
C1A N1A Ru1A 175.6(4)
C11A N2A C15A 107.7(4)
C11A N2A C13A 106.2(4)
C15A N2A C13A 108.2(4)
C11A N2A Ru1A 113.9(3)
C15A N2A Ru1A 109.1(3)
C13A N2A Ru1A 111.6(3)
N1A C1A C2A 177.9(6)
N2A C11A C12A 112.0(4)
C11A C12A P1A 106.9(3)
N2A C13A C14A 111.7(4)
C13A C14A P2A 107.7(3)
N2A C15A C16A 113.3(4)
C15A C16A P3A 109.7(3)
C22A C21A C26A 118.4(5)
C22A C21A P1A 120.6(4)
C26A C21A P1A 121.0(4)
C21A C22A C23A 121.1(5)
C24A C23A C22A 119.7(5)
C23A C24A C25A 119.7(5)
C26A C25A C24A 120.5(5)
C25A C26A C21A 120.5(5)
C32A C31A C36A 118.2(5)
C32A C31A P1A 125.5(4)
C36A C31A P1A 116.3(4)
C31A C32A C33A 119.8(5)
C34A C33A C32A 121.7(5)
C33A C34A C35A 119.1(5)
C34A C35A C36A 119.8(5)
C35A C36A C31A 121.3(5)
C42A C41A C46A 117.9(5)
C42A C41A P2A 123.7(4)
C46A C41A P2A 118.4(4)
C43A C42A C41A 121.0(5)
C42A C43A C44A 120.8(5)
C45A C44A C43A 119.0(5)
C46A C45A C44A 120.4(5)
C45A C46A C41A 120.9(5)
C52A C51A C56A 118.4(5)
C52A C51A P2A 123.7(4)
C56A C51A P2A 117.7(4)
C53A C52A C51A 120.6(5)
C54A C53A C52A 120.3(5)
C53A C54A C55A 120.0(5)
C56A C55A C54A 119.2(5)
C55A C56A C51A 121.3(5)
C66A C61A C62A 118.0(5)
C66A C61A P3A 119.6(4)
C62A C61A P3A 122.1(4)
C63A C62A C61A 121.2(5)
C62A C63A C64A 119.4(6)
C65A C64A C63A 120.0(6)
C64A C65A C66A 120.1(6)
C61A C66A C65A 121.3(6)
C76A C71A C72A 119.0(5)
C76A C71A P3A 122.0(4)
C72A C71A P3A 119.0(4)
C73A C72A C71A 119.6(5)
C74A C73A C72A 121.5(6)
C73A C74A C75A 119.7(6)
C74A C75A C76A 120.1(6)
C71A C76A C75A 120.2(5)
N1B Ru1B N2B 175.65(15)
N1B Ru1B P1B 94.23(12)
N2B Ru1B P1B 83.76(11)
N1B Ru1B P3B 96.42(12)
N2B Ru1B P3B 84.34(11)
P1B Ru1B P3B 159.20(5)
N1B Ru1B P2B 99.51(11)
N2B Ru1B P2B 84.55(11)
P1B Ru1B P2B 95.60(5)
P3B Ru1B P2B 100.19(5)
C31B P1B C12B 102.8(2)
C31B P1B C21B 99.5(2)
C12B P1B C21B 107.9(2)
C31B P1B Ru1B 124.89(17)
C12B P1B Ru1B 102.33(17)
C21B P1B Ru1B 117.78(18)
C41B P2B C14B 104.7(2)
C41B P2B C51B 100.0(2)
C14B P2B C51B 104.6(2)
C41B P2B Ru1B 124.18(16)
C14B P2B Ru1B 99.00(16)
C51B P2B Ru1B 121.69(16)
C61B P3B C16B 105.6(2)
C61B P3B C71B 100.0(2)
C16B P3B C71B 103.4(2)
C61B P3B Ru1B 126.32(17)
C16B P3B Ru1B 100.82(16)
C71B P3B Ru1B 118.06(17)
C1B N1B Ru1B 174.1(4)
C11B N2B C15B 104.2(4)
C11B N2B C13B 111.2(4)
C15B N2B C13B 106.0(4)
C11B N2B Ru1B 108.9(3)
C15B N2B Ru1B 111.2(3)
C13B N2B Ru1B 114.8(3)
N1B C1B C2B 177.4(5)
C12B C11B N2B 111.7(4)
C11B C12B P1B 110.0(4)
C14B C13B N2B 114.7(4)
C13B C14B P2B 110.3(3)
C16B C15B N2B 111.1(4)
C15B C16B P3B 107.3(3)
C22B C21B C26B 119.0(5)
C22B C21B P1B 121.4(4)
C26B C21B P1B 119.6(4)
C21B C22B C23B 121.2(5)
C24B C23B C22B 119.5(6)
C25B C24B C23B 119.8(5)
C24B C25B C26B 120.2(5)
C25B C26B C21B 120.2(5)
C36B C31B C32B 117.6(5)
C36B C31B P1B 125.4(4)
C32B C31B P1B 116.9(4)
C33B C32B C31B 120.8(5)
C34B C33B C32B 120.0(6)
C33B C34B C35B 120.5(6)
C34B C35B C36B 120.5(6)
C31B C36B C35B 120.5(5)
C42B C41B C46B 117.7(5)
C42B C41B P2B 123.3(4)
C46B C41B P2B 118.9(4)
C43B C42B C41B 121.0(5)
C44B C43B C42B 120.0(5)
C43B C44B C45B 120.4(5)
C44B C45B C46B 120.3(5)
C45B C46B C41B 120.6(5)
C52B C51B C56B 118.9(5)
C52B C51B P2B 124.2(4)
C56B C51B P2B 116.9(4)
C53B C52B C51B 121.4(5)
C54B C53B C52B 119.6(6)
C53B C54B C55B 120.6(5)
C54B C55B C56B 120.3(5)
C55B C56B C51B 119.1(5)
C62B C61B C66B 117.9(5)
C62B C61B P3B 123.9(4)
C66B C61B P3B 118.2(4)
C61B C62B C63B 121.6(5)
C64B C63B C62B 118.9(5)
C65B C64B C63B 120.8(5)
C64B C65B C66B 120.6(6)
C65B C66B C61B 120.1(5)
C72B C71B C76B 117.6(5)
C72B C71B P3B 122.1(4)
C76B C71B P3B 120.3(4)
C71B C72B C73B 121.2(5)
C74B C73B C72B 119.4(5)
C75B C74B C73B 120.1(5)
C74B C75B C76B 120.9(5)
C75B C76B C71B 120.8(5)
O3 S1 O1 112.7(4)
O3 S1 O2 111.4(3)
O1 S1 O2 106.5(3)
O3 S1 C1S 109.6(3)
O1 S1 C1S 110.2(3)
O2 S1 C1S 106.2(3)
F1 C1S F2 107.8(4)
F1 C1S F3 107.4(3)
F2 C1S F3 105.7(4)
F1 C1S S1 113.4(3)
F2 C1S S1 110.3(3)
F3 C1S S1 111.9(3)
O4 S2 O5 117.3(4)
O4 S2 O6 115.9(4)
O5 S2 O6 113.6(4)
O4 S2 C2S 102.6(4)
O5 S2 C2S 103.1(4)
O6 S2 C2S 101.0(4)
F5 C2S F6 107.2(7)
F5 C2S F4 99.9(7)
F6 C2S F4 102.9(7)
F5 C2S S2 116.4(6)
F6 C2S S2 114.8(5)
F4 C2S S2 113.8(6)
Cl31 C3S Cl32 109.9(4)
Cl41 C4S Cl42 111.0(3)
Cl52 C5S Cl51 113.3(4)
Cl61 C6S Cl62 105.0(12)
Cl64 C6S' Cl63 104.3(13)

loop_
_geom_bond_atom_site_label_1
_geom_bond_atom_site_label_2
_geom_bond_distance
Ru1A N1A 2.023(4)
Ru1A N2A 2.169(4)
Ru1A P1A 2.2837(14)
Ru1A P3A 2.2980(15)
Ru1A P2A 2.3383(14)
P1A C31A 1.825(5)
P1A C12A 1.838(5)
P1A C21A 1.839(5)
P2A C51A 1.827(5)
P2A C14A 1.833(5)
P2A C41A 1.836(5)
P3A C61A 1.825(5)
P3A C71A 1.837(5)
P3A C16A 1.850(5)
N1A C1A 1.121(6)
N2A C11A 1.498(6)
N2A C15A 1.503(6)
N2A C13A 1.508(6)
C1A C2A 1.460(7)
C11A C12A 1.526(7)
C13A C14A 1.515(7)
C15A C16A 1.516(7)
C21A C22A 1.375(7)
C21A C26A 1.387(7)
C22A C23A 1.397(7)
C23A C24A 1.357(7)
C24A C25A 1.391(7)
C25A C26A 1.370(7)
C31A C32A 1.380(7)
C31A C36A 1.398(7)
C32A C33A 1.381(7)
C33A C34A 1.371(7)
C34A C35A 1.377(7)
C35A C36A 1.379(7)
C41A C42A 1.386(7)
C41A C46A 1.403(7)
C42A C43A 1.374(7)
C43A C44A 1.383(7)
C44A C45A 1.382(7)
C45A C46A 1.376(7)
C51A C52A 1.378(7)
C51A C56A 1.389(7)
C52A C53A 1.377(7)
C53A C54A 1.373(8)
C54A C55A 1.382(8)
C55A C56A 1.376(7)
C61A C66A 1.384(7)
C61A C62A 1.395(7)
C62A C63A 1.385(7)
C63A C64A 1.391(8)
C64A C65A 1.373(8)
C65A C66A 1.385(7)
C71A C76A 1.384(7)
C71A C72A 1.396(7)
C72A C73A 1.384(8)
C73A C74A 1.351(8)
C74A C75A 1.383(8)
C75A C76A 1.391(7)
Ru1B N1B 2.024(4)
Ru1B N2B 2.167(4)
Ru1B P1B 2.2963(14)
Ru1B P3B 2.3007(14)
Ru1B P2B 2.3289(14)
P1B C31B 1.836(5)
P1B C12B 1.837(5)
P1B C21B 1.839(5)
P2B C41B 1.820(5)
P2B C14B 1.835(5)
P2B C51B 1.839(5)
P3B C61B 1.812(5)
P3B C16B 1.826(5)
P3B C71B 1.827(5)
N1B C1B 1.131(6)
N2B C11B 1.507(6)
N2B C15B 1.514(6)
N2B C13B 1.515(6)
C1B C2B 1.470(7)
C11B C12B 1.505(7)
C13B C14B 1.511(7)
C15B C16B 1.500(7)
C21B C22B 1.365(7)
C21B C26B 1.395(7)
C22B C23B 1.390(7)
C23B C24B 1.383(8)
C24B C25B 1.377(8)
C25B C26B 1.385(7)
C31B C36B 1.383(7)
C31B C32B 1.402(7)
C32B C33B 1.386(7)
C33B C34B 1.356(8)
C34B C35B 1.357(8)
C35B C36B 1.390(8)
C41B C42B 1.393(7)
C41B C46B 1.393(7)
C42B C43B 1.386(7)
C43B C44B 1.362(8)
C44B C45B 1.368(8)
C45B C46B 1.383(7)
C51B C52B 1.380(7)
C51B C56B 1.402(7)
C52B C53B 1.371(7)
C53B C54B 1.366(8)
C54B C55B 1.375(8)
C55B C56B 1.389(7)
C61B C62B 1.384(7)
C61B C66B 1.410(7)
C62B C63B 1.388(7)
C63B C64B 1.374(8)
C64B C65B 1.369(8)
C65B C66B 1.374(7)
C71B C72B 1.391(7)
C71B C76B 1.402(7)
C72B C73B 1.392(7)
C73B C74B 1.379(7)
C74B C75B 1.367(7)
C75B C76B 1.368(7)
Cl31 C3S 1.738(7)
Cl32 C3S 1.741(7)
Cl41 C4S 1.757(6)
Cl42 C4S 1.764(6)
Cl51 C5S 1.772(8)
Cl52 C5S 1.711(8)
S1 O3 1.367(5)
S1 O1 1.423(5)
S1 O2 1.432(5)
S1 C1S 1.670(4)
C1S F1 1.362(5)
C1S F2 1.386(5)
C1S F3 1.407(5)
S2 O4 1.406(5)
S2 O5 1.415(6)
S2 O6 1.422(5)
S2 C2S 1.759(9)
C2S F5 1.314(8)
C2S F6 1.342(8)
C2S F4 1.355(9)
C6S Cl61 1.77(2)
C6S Cl62 1.84(2)
C6S' Cl64 1.74(2)
C6S' Cl63 1.76(2)
